data_7007607
loop_
_publ_author_name
'Cox, Andrew R. F.'
'Gibson, Vernon C.'
'Marshall, Edward L.'
'White, Andrew J. P.'
'Yeldon, David'

_publ_section_title
;
 Coordination complexes bearing potentially tetradentate phenoxyamine
 ligands.
;
_journal_issue 42
_journal_name_full 'Dalton transactions (Cambridge, England : 2003)'
_journal_page_first 5014
_journal_page_last 5023
_journal_paper_doi 10.1039/b607753f
_journal_year 2006
_chemical_formula_sum 'C21 H36 Cl Co N O3'
_chemical_formula_weight 444.89
_chemical_name_systematic
;
?
;
_space_group_IT_number 14
_symmetry_cell_setting monoclinic
_symmetry_space_group_name_Hall '-P 2ybc'
_symmetry_space_group_name_H-M 'P 1 21/c 1'
_atom_sites_solution_hydrogens geom
_atom_sites_solution_primary direct
_atom_sites_solution_secondary difmap
_audit_creation_method SHELXL-97
_cell_angle_alpha 90.00
_cell_angle_beta 106.512(4)
_cell_angle_gamma 90.00
_cell_formula_units_Z 4
_cell_length_a 11.9832(5)
_cell_length_b 12.9061(7)
_cell_length_c 15.6009(7)
_cell_measurement_temperature 173(2)
_cell_measurement_theta_max 32.6383
_cell_measurement_theta_min 3.9580
_cell_volume 2313.3(2)
_computing_cell_refinement 'CrysAlis RED, Oxford Diffraction Ltd'
_computing_data_collection 'CrysAlis CCD, Oxford Diffraction Ltd'
_computing_data_reduction 'CrysAlis RED, Oxford Diffraction Ltd'
_computing_molecular_graphics 'Bruker SHELXTL'
_computing_publication_material 'Bruker SHELXTL'
_computing_structure_refinement 'SHELXL-97 (Sheldrick, 1997)'
_computing_structure_solution 'SHELXS-97 (Sheldrick, 1990)'
_diffrn_ambient_temperature 173(2)
_diffrn_detector_area_resol_mean 15.9863
_diffrn_measured_fraction_theta_full 0.928
_diffrn_measured_fraction_theta_max 0.928
_diffrn_measurement_device_type 'OD Xcalibur 3'
_diffrn_measurement_method \w
_diffrn_radiation_monochromator graphite
_diffrn_radiation_source 'Enhance (Mo) X-ray Source'
_diffrn_radiation_type MoK\a
_diffrn_radiation_wavelength 0.71073
_diffrn_reflns_av_R_equivalents 0.0240
_diffrn_reflns_av_sigmaI/netI 0.0271
_diffrn_reflns_limit_h_max 18
_diffrn_reflns_limit_h_min -18
_diffrn_reflns_limit_k_max 19
_diffrn_reflns_limit_k_min -8
_diffrn_reflns_limit_l_max 23
_diffrn_reflns_limit_l_min -22
_diffrn_reflns_number 24396
_diffrn_reflns_theta_full 32.70
_diffrn_reflns_theta_max 32.70
_diffrn_reflns_theta_min 4.12
_exptl_absorpt_coefficient_mu 0.877
_exptl_absorpt_correction_T_max 0.97924
_exptl_absorpt_correction_T_min 0.77156
_exptl_absorpt_correction_type 'numeric analytical'
_exptl_crystal_colour Lilac
_exptl_crystal_density_diffrn 1.277
_exptl_crystal_density_method 'not measured'
_exptl_crystal_description 'platy needles'
_exptl_crystal_F_000 948
_exptl_crystal_size_max 0.39
_exptl_crystal_size_mid 0.32
_exptl_crystal_size_min 0.02
_refine_diff_density_max 0.581
_refine_diff_density_min -0.518
_refine_diff_density_rms 0.059
_refine_ls_extinction_method none
_refine_ls_goodness_of_fit_ref 1.137
_refine_ls_hydrogen_treatment constr
_refine_ls_matrix_type full
_refine_ls_number_parameters 246
_refine_ls_number_reflns 7904
_refine_ls_number_restraints 0
_refine_ls_restrained_S_all 1.137
_refine_ls_R_factor_all 0.0485
_refine_ls_R_factor_gt 0.0363
_refine_ls_shift/su_max 0.001
_refine_ls_shift/su_mean 0.000
_refine_ls_structure_factor_coef Fsqd
_refine_ls_weighting_details 'calc w=1/[\s^2^(Fo^2^)+(0.0519P)^2^+0.1551P] where P=(Fo^2^+2Fc^2^)/3'
_refine_ls_weighting_scheme calc
_refine_ls_wR_factor_gt 0.0939
_refine_ls_wR_factor_ref 0.1001
_reflns_number_gt 6268
_reflns_number_total 7904
_reflns_threshold_expression >2sigma(I)
_cod_data_source_file b607753f.txt
_cod_data_source_block Compound_10c
_cod_depositor_comments
;
The following automatic conversions were performed:
'_symmetry_cell_setting' value 'Monoclinic' changed to 'monoclinic'
according to '/home/saulius/struct/CIF-dictionaries/cif_core.dic'
dictionary named 'cif_core.dic' version 2.4.1 from 2010-06-29.

Automatic conversion script
Id: cif_fix_enum 1527 2010-12-29 10:47:43Z saulius 
;
_cod_original_cell_volume 2313.28(19)
_cod_original_sg_symbol_H-M P2(1)/c
_cod_database_code 7007607

loop_
_symmetry_equiv_pos_as_xyz
'x, y, z'
'-x, y+1/2, -z+1/2'
'-x, -y, -z'
'x, -y-1/2, z-1/2'

loop_
_atom_site_label
_atom_site_type_symbol
_atom_site_fract_x
_atom_site_fract_y
_atom_site_fract_z
_atom_site_U_iso_or_equiv
_atom_site_adp_type
_atom_site_occupancy
_atom_site_symmetry_multiplicity
_atom_site_calc_flag
_atom_site_refinement_flags
_atom_site_disorder_assembly
_atom_site_disorder_group
Co Co 0.447271(15) 0.670944(13) 0.272269(11) 0.02123(6) Uani 1 1 d . . .
Cl Cl 0.39656(4) 0.74145(3) 0.39085(3) 0.04472(11) Uani 1 1 d . . .
O1 O 0.60876(8) 0.70325(7) 0.30152(6) 0.02384(18) Uani 1 1 d . . .
C1 C 0.69256(11) 0.65667(9) 0.27536(8) 0.0210(2) Uani 1 1 d . . .
C2 C 0.80517(11) 0.64172(10) 0.33585(8) 0.0228(2) Uani 1 1 d . . .
C3 C 0.88912(11) 0.59282(10) 0.30444(9) 0.0267(3) Uani 1 1 d . . .
H3A H 0.9646 0.5842 0.3447 0.032 Uiso 1 1 calc R . .
C4 C 0.86905(11) 0.55542(11) 0.21678(9) 0.0259(2) Uani 1 1 d . . .
C5 C 0.75856(11) 0.57122(10) 0.15937(9) 0.0252(2) Uani 1 1 d . . .
H5A H 0.7416 0.5471 0.0995 0.030 Uiso 1 1 calc R . .
C6 C 0.67166(11) 0.62151(10) 0.18686(8) 0.0232(2) Uani 1 1 d . . .
C7 C 0.55537(11) 0.64055(11) 0.12035(9) 0.0261(3) Uani 1 1 d . . .
H7A H 0.5444 0.7161 0.1109 0.031 Uiso 1 1 calc R . .
H7B H 0.5553 0.6090 0.0625 0.031 Uiso 1 1 calc R . .
N8 N 0.45496(9) 0.59793(8) 0.14826(7) 0.0232(2) Uani 1 1 d . . .
C9 C 0.34506(12) 0.62156(12) 0.07854(9) 0.0304(3) Uani 1 1 d . . .
H9A H 0.2826 0.5754 0.0862 0.037 Uiso 1 1 calc R . .
H9B H 0.3554 0.6081 0.0188 0.037 Uiso 1 1 calc R . .
C10 C 0.30970(13) 0.73244(13) 0.08388(9) 0.0332(3) Uani 1 1 d . . .
H10A H 0.3634 0.7794 0.0646 0.040 Uiso 1 1 calc R . .
H10B H 0.2298 0.7440 0.0448 0.040 Uiso 1 1 calc R . .
O11 O 0.31487(9) 0.75165(8) 0.17555(7) 0.0309(2) Uani 1 1 d . . .
C12 C 0.26372(17) 0.84865(14) 0.18692(13) 0.0480(5) Uani 1 1 d . . .
H12A H 0.1818 0.8492 0.1516 0.072 Uiso 1 1 calc R . .
H12B H 0.3052 0.9048 0.1667 0.072 Uiso 1 1 calc R . .
H12C H 0.2690 0.8586 0.2502 0.072 Uiso 1 1 calc R . .
C13 C 0.46784(13) 0.48531(11) 0.16333(11) 0.0319(3) Uani 1 1 d . . .
H13A H 0.5509 0.4684 0.1910 0.038 Uiso 1 1 calc R . .
H13B H 0.4417 0.4486 0.1053 0.038 Uiso 1 1 calc R . .
C14 C 0.39720(14) 0.44938(11) 0.22348(12) 0.0364(3) Uani 1 1 d . . .
H14A H 0.3130 0.4554 0.1926 0.044 Uiso 1 1 calc R . .
H14B H 0.4150 0.3761 0.2407 0.044 Uiso 1 1 calc R . .
O15 O 0.42817(11) 0.51465(8) 0.30113(7) 0.0364(2) Uani 1 1 d . . .
C16 C 0.3821(2) 0.47822(15) 0.37093(14) 0.0553(5) Uani 1 1 d . . .
H16A H 0.4156 0.4103 0.3916 0.083 Uiso 1 1 calc R . .
H16B H 0.2973 0.4721 0.3481 0.083 Uiso 1 1 calc R . .
H16C H 0.4019 0.5273 0.4209 0.083 Uiso 1 1 calc R . .
C17 C 0.83068(12) 0.67488(10) 0.43438(9) 0.0258(3) Uani 1 1 d . . .
C18 C 0.79767(13) 0.78859(11) 0.44348(10) 0.0335(3) Uani 1 1 d . . .
H18A H 0.7151 0.7989 0.4121 0.050 Uiso 1 1 calc R . .
H18B H 0.8451 0.8337 0.4173 0.050 Uiso 1 1 calc R . .
H18C H 0.8117 0.8057 0.5069 0.050 Uiso 1 1 calc R . .
C19 C 0.76071(16) 0.60652(14) 0.48053(11) 0.0413(4) Uani 1 1 d . . .
H19A H 0.6777 0.6122 0.4489 0.062 Uiso 1 1 calc R . .
H19B H 0.7741 0.6293 0.5426 0.062 Uiso 1 1 calc R . .
H19C H 0.7855 0.5343 0.4797 0.062 Uiso 1 1 calc R . .
C20 C 0.96030(14) 0.66411(12) 0.48539(11) 0.0369(3) Uani 1 1 d . . .
H20A H 0.9853 0.5925 0.4811 0.055 Uiso 1 1 calc R . .
H20B H 0.9720 0.6822 0.5484 0.055 Uiso 1 1 calc R . .
H20C H 1.0062 0.7108 0.4593 0.055 Uiso 1 1 calc R . .
C21 C 0.96736(12) 0.50291(12) 0.18788(10) 0.0322(3) Uani 1 1 d . . .
C22 C 1.02394(16) 0.41690(14) 0.25343(12) 0.0455(4) Uani 1 1 d . . .
H22A H 0.9653 0.3647 0.2553 0.068 Uiso 1 1 calc R . .
H22B H 1.0563 0.4465 0.3132 0.068 Uiso 1 1 calc R . .
H22C H 1.0864 0.3845 0.2338 0.068 Uiso 1 1 calc R . .
C23 C 1.05943(16) 0.58381(16) 0.18425(15) 0.0532(5) Uani 1 1 d . . .
H23A H 1.0898 0.6160 0.2432 0.080 Uiso 1 1 calc R . .
H23B H 1.0242 0.6371 0.1401 0.080 Uiso 1 1 calc R . .
H23C H 1.1232 0.5501 0.1671 0.080 Uiso 1 1 calc R . .
C24 C 0.92190(16) 0.45433(16) 0.09474(12) 0.0490(4) Uani 1 1 d . . .
H24A H 0.8635 0.4015 0.0957 0.073 Uiso 1 1 calc R . .
H24B H 0.9867 0.4222 0.0778 0.073 Uiso 1 1 calc R . .
H24C H 0.8865 0.5082 0.0512 0.073 Uiso 1 1 calc R . .

loop_
_atom_site_aniso_label
_atom_site_aniso_U_11
_atom_site_aniso_U_22
_atom_site_aniso_U_33
_atom_site_aniso_U_23
_atom_site_aniso_U_13
_atom_site_aniso_U_12
Co 0.02131(9) 0.02296(9) 0.02031(9) -0.00239(6) 0.00734(6) -0.00141(6)
Cl 0.0596(3) 0.0496(2) 0.03320(19) -0.01019(16) 0.02662(18) 0.00094(19)
O1 0.0203(4) 0.0260(4) 0.0249(4) -0.0053(3) 0.0059(3) -0.0009(3)
C1 0.0197(5) 0.0207(5) 0.0225(6) 0.0020(4) 0.0056(4) -0.0016(4)
C2 0.0219(5) 0.0225(5) 0.0224(6) 0.0015(4) 0.0039(4) -0.0030(4)
C3 0.0203(6) 0.0304(6) 0.0277(6) 0.0036(5) 0.0038(5) 0.0008(5)
C4 0.0219(6) 0.0306(6) 0.0266(6) 0.0040(5) 0.0092(5) 0.0022(5)
C5 0.0233(6) 0.0314(6) 0.0221(6) 0.0017(5) 0.0085(4) 0.0019(5)
C6 0.0192(5) 0.0304(6) 0.0200(5) 0.0011(5) 0.0055(4) -0.0005(5)
C7 0.0213(6) 0.0364(7) 0.0205(6) 0.0011(5) 0.0060(4) 0.0029(5)
N8 0.0197(5) 0.0263(5) 0.0226(5) -0.0042(4) 0.0042(4) 0.0018(4)
C9 0.0209(6) 0.0452(8) 0.0228(6) -0.0086(5) 0.0021(5) 0.0036(5)
C10 0.0271(7) 0.0463(8) 0.0247(6) 0.0014(6) 0.0047(5) 0.0106(6)
O11 0.0291(5) 0.0362(5) 0.0269(5) -0.0034(4) 0.0073(4) 0.0103(4)
C12 0.0430(9) 0.0431(9) 0.0483(10) -0.0132(7) -0.0026(7) 0.0203(7)
C13 0.0301(7) 0.0251(6) 0.0410(8) -0.0095(6) 0.0108(6) -0.0003(5)
C14 0.0371(8) 0.0231(6) 0.0514(9) -0.0072(6) 0.0165(7) -0.0057(6)
O15 0.0499(7) 0.0282(5) 0.0347(6) 0.0011(4) 0.0176(5) -0.0087(5)
C16 0.0795(15) 0.0447(10) 0.0511(11) 0.0138(8) 0.0336(11) -0.0084(10)
C17 0.0249(6) 0.0276(6) 0.0222(6) 0.0008(5) 0.0023(5) -0.0021(5)
C18 0.0317(7) 0.0316(7) 0.0321(7) -0.0076(6) 0.0007(5) -0.0013(6)
C19 0.0503(10) 0.0471(9) 0.0262(7) 0.0055(6) 0.0105(6) -0.0132(7)
C20 0.0300(7) 0.0416(8) 0.0307(7) -0.0032(6) -0.0047(6) 0.0038(6)
C21 0.0243(6) 0.0427(8) 0.0314(7) 0.0060(6) 0.0111(5) 0.0091(6)
C22 0.0408(9) 0.0549(10) 0.0432(9) 0.0118(8) 0.0158(7) 0.0209(8)
C23 0.0320(8) 0.0640(12) 0.0718(13) 0.0122(10) 0.0281(9) 0.0035(8)
C24 0.0397(9) 0.0703(12) 0.0384(9) -0.0037(8) 0.0134(7) 0.0235(8)

loop_
_atom_type_symbol
_atom_type_description
_atom_type_scat_dispersion_real
_atom_type_scat_dispersion_imag
_atom_type_scat_source
C C 0.0033 0.0016 'International Tables Vol C Tables 4.2.6.8 and 6.1.1.4'
H H 0.0000 0.0000 'International Tables Vol C Tables 4.2.6.8 and 6.1.1.4'
N N 0.0061 0.0033 'International Tables Vol C Tables 4.2.6.8 and 6.1.1.4'
O O 0.0106 0.0060 'International Tables Vol C Tables 4.2.6.8 and 6.1.1.4'
Cl Cl 0.1484 0.1585 'International Tables Vol C Tables 4.2.6.8 and 6.1.1.4'
Co Co 0.3494 0.9721 'International Tables Vol C Tables 4.2.6.8 and 6.1.1.4'

loop_
_geom_angle_atom_site_label_1
_geom_angle_atom_site_label_2
_geom_angle_atom_site_label_3
_geom_angle
_geom_angle_site_symmetry_1
_geom_angle_site_symmetry_3
_geom_angle_publ_flag
O1 Co O15 108.98(4) . . ?
O1 Co O11 124.44(4) . . ?
O15 Co O11 121.31(4) . . ?
O1 Co N8 90.62(4) . . ?
O15 Co N8 78.98(4) . . ?
O11 Co N8 78.05(4) . . ?
O1 Co Cl 101.78(3) . . ?
O15 Co Cl 97.96(3) . . ?
O11 Co Cl 93.60(3) . . ?
N8 Co Cl 167.53(3) . . ?
C1 O1 Co 129.20(8) . . ?
O1 C1 C6 120.50(11) . . ?
O1 C1 C2 120.95(11) . . ?
C6 C1 C2 118.55(11) . . ?
C3 C2 C1 118.23(12) . . ?
C3 C2 C17 121.32(12) . . ?
C1 C2 C17 120.40(12) . . ?
C2 C3 C4 123.95(12) . . ?
C5 C4 C3 116.49(12) . . ?
C5 C4 C21 123.19(12) . . ?
C3 C4 C21 120.30(12) . . ?
C4 C5 C6 121.97(12) . . ?
C5 C6 C1 120.79(11) . . ?
C5 C6 C7 119.41(11) . . ?
C1 C6 C7 119.78(11) . . ?
N8 C7 C6 113.81(10) . . ?
C13 N8 C9 110.55(11) . . ?
C13 N8 C7 110.66(10) . . ?
C9 N8 C7 109.34(10) . . ?
C13 N8 Co 108.31(8) . . ?
C9 N8 Co 108.05(8) . . ?
C7 N8 Co 109.89(8) . . ?
N8 C9 C10 111.18(11) . . ?
O11 C10 C9 106.68(11) . . ?
C12 O11 C10 112.15(12) . . ?
C12 O11 Co 127.02(9) . . ?
C10 O11 Co 115.77(8) . . ?
N8 C13 C14 110.58(11) . . ?
O15 C14 C13 106.81(11) . . ?
C16 O15 C14 112.69(13) . . ?
C16 O15 Co 124.67(11) . . ?
C14 O15 Co 113.70(9) . . ?
C19 C17 C18 108.49(13) . . ?
C19 C17 C20 108.20(12) . . ?
C18 C17 C20 106.69(11) . . ?
C19 C17 C2 109.24(11) . . ?
C18 C17 C2 111.97(11) . . ?
C20 C17 C2 112.11(12) . . ?
C22 C21 C23 109.39(14) . . ?
C22 C21 C24 107.88(14) . . ?
C23 C21 C24 108.03(15) . . ?
C22 C21 C4 110.82(12) . . ?
C23 C21 C4 109.35(13) . . ?
C24 C21 C4 111.31(12) . . ?

loop_
_geom_bond_atom_site_label_1
_geom_bond_atom_site_label_2
_geom_bond_distance
_geom_bond_site_symmetry_2
_geom_bond_publ_flag
Co O1 1.9040(9) . ?
Co O15 2.0934(10) . ?
Co O11 2.1256(10) . ?
Co N8 2.1773(10) . ?
Co Cl 2.2932(4) . ?
O1 C1 1.3301(15) . ?
C1 C6 1.4066(17) . ?
C1 C2 1.4229(17) . ?
C2 C3 1.3895(18) . ?
C2 C17 1.5402(18) . ?
C3 C4 1.4051(19) . ?
C4 C5 1.3865(18) . ?
C4 C21 1.5338(19) . ?
C5 C6 1.3941(17) . ?
C6 C7 1.5023(18) . ?
C7 N8 1.4958(17) . ?
N8 C13 1.4734(17) . ?
N8 C9 1.4820(17) . ?
C9 C10 1.501(2) . ?
C10 O11 1.4355(17) . ?
O11 C12 1.4270(18) . ?
C13 C14 1.505(2) . ?
C14 O15 1.4351(18) . ?
O15 C16 1.433(2) . ?
C17 C19 1.531(2) . ?
C17 C18 1.537(2) . ?
C17 C20 1.537(2) . ?
C21 C22 1.531(2) . ?
C21 C23 1.532(2) . ?
C21 C24 1.533(2) . ?
